data_2218156
loop_
_publ_author_name
'Song, Jian'
'Lin, Yongcheng'
'Chan, Wing Lai'

_publ_section_title
;
 3-Hydroxy-7,8-dimethoxyquinolin-2(1<i>H</i>)-one
;
_journal_coeditor_code HK2455
_journal_issue 5
_journal_name_full 'Acta Crystallographica Section E'
_journal_page_first o934
_journal_paper_doi 10.1107/S1600536808011549
_journal_volume 64
_journal_year 2008
_chemical_formula_iupac 'C11 H11 N O4'
_chemical_formula_moiety 'C11 H11 N O4'
_chemical_formula_sum 'C11 H11 N O4'
_chemical_formula_weight 221.21
_chemical_name_systematic
;
3-Hydroxy-7,8-dimethoxyquinolin-2(1<i>H</i>)-one
;
_space_group_IT_number 14
_symmetry_cell_setting monoclinic
_symmetry_space_group_name_Hall '-P 2yn'
_symmetry_space_group_name_H-M 'P 1 21/n 1'
_atom_sites_solution_hydrogens geom
_atom_sites_solution_primary direct
_atom_sites_solution_secondary difmap
_cell_angle_alpha 90.00
_cell_angle_beta 96.208(6)
_cell_angle_gamma 90.00
_cell_formula_units_Z 4
_cell_length_a 4.9655(16)
_cell_length_b 14.084(5)
_cell_length_c 14.888(5)
_cell_measurement_reflns_used 886
_cell_measurement_temperature 294(2)
_cell_measurement_theta_max 27.08
_cell_measurement_theta_min 3.11
_cell_volume 1035.1(6)
_computing_cell_refinement 'SMART (Bruker, 1998)'
_computing_data_collection 'SMART (Bruker, 1998)'
_computing_data_reduction 'SAINT (Bruker, 1999)'
_computing_molecular_graphics 'SHELXTL (Sheldrick, 2008)'
_computing_publication_material 'SHELXTL (Sheldrick, 2008)'
_computing_structure_refinement 'SHELXL97 (Sheldrick, 2008)'
_computing_structure_solution 'SHELXS97 (Sheldrick, 2008)'
_diffrn_ambient_temperature 294(2)
_diffrn_measured_fraction_theta_full 0.976
_diffrn_measured_fraction_theta_max 0.976
_diffrn_measurement_device_type 'Bruker CCD area-detector'
_diffrn_measurement_method '\f and \w'
_diffrn_radiation_monochromator graphite
_diffrn_radiation_source 'fine-focus sealed tube'
_diffrn_radiation_type MoK\a
_diffrn_radiation_wavelength 0.71073
_diffrn_reflns_av_R_equivalents 0.0146
_diffrn_reflns_av_sigmaI/netI 0.0146
_diffrn_reflns_limit_h_max 5
_diffrn_reflns_limit_h_min -6
_diffrn_reflns_limit_k_max 15
_diffrn_reflns_limit_k_min -17
_diffrn_reflns_limit_l_max 18
_diffrn_reflns_limit_l_min -18
_diffrn_reflns_number 6788
_diffrn_reflns_theta_full 27.08
_diffrn_reflns_theta_max 27.08
_diffrn_reflns_theta_min 2.00
_exptl_absorpt_coefficient_mu 0.109
_exptl_absorpt_correction_T_max 0.9669
_exptl_absorpt_correction_T_min 0.9373
_exptl_absorpt_correction_type multi-scan
_exptl_absorpt_process_details '(SADABS; Sheldrick, 1996)'
_exptl_crystal_colour colorless
_exptl_crystal_density_diffrn 1.420
_exptl_crystal_density_method 'not measured'
_exptl_crystal_description block
_exptl_crystal_F_000 464
_exptl_crystal_size_max 0.60
_exptl_crystal_size_mid 0.37
_exptl_crystal_size_min 0.31
_refine_diff_density_max 0.499
_refine_diff_density_min -0.250
_refine_ls_extinction_method none
_refine_ls_goodness_of_fit_ref 1.084
_refine_ls_hydrogen_treatment mixed
_refine_ls_matrix_type full
_refine_ls_number_parameters 150
_refine_ls_number_reflns 2228
_refine_ls_number_restraints 0
_refine_ls_restrained_S_all 1.084
_refine_ls_R_factor_all 0.0653
_refine_ls_R_factor_gt 0.0535
_refine_ls_shift/su_max 0.000
_refine_ls_shift/su_mean 0.000
_refine_ls_structure_factor_coef Fsqd
_refine_ls_weighting_details 'calc w=1/[\s^2^(Fo^2^)+(0.0907P)^2^+0.3738P] where P=(Fo^2^+2Fc^2^)/3'
_refine_ls_weighting_scheme calc
_refine_ls_wR_factor_gt 0.1628
_refine_ls_wR_factor_ref 0.1743
_reflns_number_gt 1761
_reflns_number_total 2228
_reflns_threshold_expression I>2\s(I)
_cod_data_source_file hk2455.cif
_cod_data_source_block I
_cod_original_sg_symbol_H-M 'P 21/n'
_cod_database_code 2218156
_cod_database_fobs_code 2218156

loop_
_symmetry_equiv_pos_as_xyz
'x, y, z'
'-x+1/2, y+1/2, -z+1/2'
'-x, -y, -z'
'x-1/2, -y-1/2, z-1/2'

loop_
_atom_site_type_symbol
_atom_site_label
_atom_site_fract_x
_atom_site_fract_y
_atom_site_fract_z
_atom_site_U_iso_or_equiv
_atom_site_adp_type
_atom_site_calc_flag
_atom_site_refinement_flags
_atom_site_occupancy
O O1 -0.1615(3) 0.39255(11) 1.01266(11) 0.0616(5) Uani d . 1
O O2 -0.2273(3) 0.20136(9) 0.97741(9) 0.0514(4) Uani d . 1
H H2 -0.2816 0.2327 1.0182 0.077 Uiso calc R 1
O O3 0.6647(4) 0.48962(12) 0.67193(12) 0.0681(5) Uani d . 1
O O4 0.3678(3) 0.54717(9) 0.80367(10) 0.0498(4) Uani d . 1
N N1 0.1136(3) 0.41905(11) 0.90243(11) 0.0439(4) Uani d . 1
H H1 0.119(5) 0.481(2) 0.9155(17) 0.068(7) Uiso d . 1
C C1 -0.0380(4) 0.36225(14) 0.95063(13) 0.0458(5) Uani d . 1
C C2 -0.0452(4) 0.26212(14) 0.92587(13) 0.0483(5) Uani d . 1
C C3 0.0957(4) 0.22783(14) 0.86147(14) 0.0500(5) Uani d . 1
H H3A 0.0912 0.1632 0.8488 0.060 Uiso calc R 1
C C4 0.2532(4) 0.28997(13) 0.81204(13) 0.0442(4) Uani d . 1
C C5 0.2543(4) 0.38754(13) 0.83327(12) 0.0404(4) Uani d . 1
C C6 0.4035(5) 0.26022(15) 0.74343(15) 0.0535(5) Uani d . 1
H H6A 0.4079 0.1960 0.7290 0.064 Uiso calc R 1
C C7 0.5456(5) 0.32376(16) 0.69650(15) 0.0544(5) Uani d . 1
H H7A 0.6462 0.3021 0.6514 0.065 Uiso calc R 1
C C8 0.5392(4) 0.42049(15) 0.71632(14) 0.0490(5) Uani d . 1
C C9 0.3942(4) 0.45222(12) 0.78474(13) 0.0427(4) Uani d . 1
C C10 0.6032(5) 0.58783(16) 0.85291(18) 0.0617(6) Uani d . 1
H H10A 0.5711 0.6538 0.8638 0.093 Uiso calc R 1
H H10B 0.7547 0.5816 0.8184 0.093 Uiso calc R 1
H H10C 0.6416 0.5554 0.9095 0.093 Uiso calc R 1
C C11 0.8222(6) 0.4614(2) 0.60194(19) 0.0789(8) Uani d . 1
H H11A 0.8986 0.5166 0.5766 0.118 Uiso calc R 1
H H11B 0.7088 0.4286 0.5557 0.118 Uiso calc R 1
H H11C 0.9653 0.4200 0.6265 0.118 Uiso calc R 1

loop_
_atom_site_aniso_label
_atom_site_aniso_U_11
_atom_site_aniso_U_22
_atom_site_aniso_U_33
_atom_site_aniso_U_12
_atom_site_aniso_U_13
_atom_site_aniso_U_23
O1 0.0712(10) 0.0546(9) 0.0639(9) -0.0102(7) 0.0302(8) -0.0133(7)
O2 0.0809(10) 0.0349(7) 0.0397(7) -0.0015(6) 0.0119(6) -0.0009(5)
O3 0.0819(12) 0.0579(10) 0.0713(10) 0.0009(8) 0.0395(9) 0.0048(7)
O4 0.0549(8) 0.0341(7) 0.0615(8) 0.0020(6) 0.0117(6) -0.0013(6)
N1 0.0498(9) 0.0337(8) 0.0496(9) -0.0009(6) 0.0118(7) -0.0058(6)
C1 0.0491(10) 0.0431(10) 0.0463(10) -0.0035(8) 0.0096(8) -0.0056(8)
C2 0.0559(12) 0.0403(10) 0.0488(10) -0.0069(8) 0.0063(9) 0.0001(8)
C3 0.0620(12) 0.0332(9) 0.0552(11) -0.0018(8) 0.0076(9) -0.0039(8)
C4 0.0489(10) 0.0360(9) 0.0480(10) 0.0022(8) 0.0058(8) -0.0042(7)
C5 0.0415(9) 0.0371(9) 0.0427(9) 0.0037(7) 0.0045(7) -0.0038(7)
C6 0.0606(13) 0.0398(10) 0.0611(12) 0.0061(9) 0.0115(10) -0.0110(9)
C7 0.0580(12) 0.0521(12) 0.0557(11) 0.0083(9) 0.0177(9) -0.0081(9)
C8 0.0507(11) 0.0471(11) 0.0507(11) 0.0033(8) 0.0129(9) 0.0029(8)
C9 0.0452(10) 0.0353(9) 0.0480(10) 0.0039(7) 0.0061(8) -0.0005(7)
C10 0.0622(14) 0.0469(11) 0.0779(15) -0.0108(10) 0.0157(11) -0.0078(10)
C11 0.0848(18) 0.0863(19) 0.0728(16) -0.0045(15) 0.0419(14) 0.0001(14)

loop_
_atom_type_symbol
_atom_type_description
_atom_type_scat_dispersion_real
_atom_type_scat_dispersion_imag
_atom_type_scat_source
C C 0.0033 0.0016 'International Tables Vol C Tables 4.2.6.8 and 6.1.1.4'
H H 0.0000 0.0000 'International Tables Vol C Tables 4.2.6.8 and 6.1.1.4'
N N 0.0061 0.0033 'International Tables Vol C Tables 4.2.6.8 and 6.1.1.4'
O O 0.0106 0.0060 'International Tables Vol C Tables 4.2.6.8 and 6.1.1.4'

loop_
_geom_angle_atom_site_label_1
_geom_angle_atom_site_label_2
_geom_angle_atom_site_label_3
_geom_angle
C2 O2 H2 109.5
C8 O3 C11 118.1(2)
C9 O4 C10 113.78(16)
C1 N1 C5 124.09(16)
C1 N1 H1 117.9(17)
C5 N1 H1 118.0(17)
O1 C1 N1 122.64(18)
O1 C1 C2 121.43(18)
N1 C1 C2 115.93(17)
C3 C2 C1 122.03(18)
C3 C2 O2 123.18(17)
C1 C2 O2 114.78(17)
C2 C3 C4 120.40(18)
C2 C3 H3A 119.8
C4 C3 H3A 119.8
C6 C4 C5 117.91(18)
C6 C4 C3 124.03(18)
C5 C4 C3 118.06(17)
N1 C5 C9 119.87(16)
N1 C5 C4 119.41(17)
C9 C5 C4 120.72(17)
C7 C6 C4 121.43(18)
C7 C6 H6A 119.3
C4 C6 H6A 119.3
C6 C7 C8 120.21(19)
C6 C7 H7A 119.9
C8 C7 H7A 119.9
O3 C8 C9 115.29(18)
O3 C8 C7 124.92(19)
C9 C8 C7 119.78(19)
O4 C9 C8 122.25(17)
O4 C9 C5 117.72(17)
C8 C9 C5 119.91(17)
O4 C10 H10A 109.5
O4 C10 H10B 109.5
H10A C10 H10B 109.5
O4 C10 H10C 109.5
H10A C10 H10C 109.5
H10B C10 H10C 109.5
O3 C11 H11A 109.5
O3 C11 H11B 109.5
H11A C11 H11B 109.5
O3 C11 H11C 109.5
H11A C11 H11C 109.5
H11B C11 H11C 109.5

loop_
_geom_bond_atom_site_label_1
_geom_bond_atom_site_label_2
_geom_bond_distance
O2 H2 0.8200
O3 C11 1.425(3)
O4 C9 1.376(2)
O4 C10 1.430(3)
N1 C1 1.356(3)
N1 C5 1.379(2)
N1 H1 0.90(3)
C1 O1 1.238(2)
C1 C2 1.457(3)
C2 O2 1.513(2)
C3 C2 1.337(3)
C3 C4 1.430(3)
C3 H3A 0.9300
C5 C9 1.394(3)
C5 C4 1.410(3)
C6 C7 1.376(3)
C6 C4 1.393(3)
C6 H6A 0.9300
C7 H7A 0.9300
C8 O3 1.365(3)
C8 C9 1.384(3)
C8 C7 1.395(3)
C10 H10A 0.9600
C10 H10B 0.9600
C10 H10C 0.9600
C11 H11A 0.9600
C11 H11B 0.9600
C11 H11C 0.9600

loop_
_geom_hbond_atom_site_label_D
_geom_hbond_atom_site_label_H
_geom_hbond_atom_site_label_A
_geom_hbond_site_symmetry_A
_geom_hbond_distance_DH
_geom_hbond_distance_HA
_geom_hbond_distance_DA
_geom_hbond_angle_DHA
N1 H1 O1 3_567 0.90(3) 2.07(3) 2.938(2) 161(2)
O2 H2 O1 . 0.82 2.33 2.756(2) 112.8

loop_
_geom_torsion_atom_site_label_1
_geom_torsion_atom_site_label_2
_geom_torsion_atom_site_label_3
_geom_torsion_atom_site_label_4
_geom_torsion
C10 O4 C9 C8 -77.3(2)
C10 O4 C9 C5 106.8(2)
C5 N1 C1 O1 179.73(19)
C5 N1 C1 C2 0.4(3)
C1 N1 C5 C9 176.93(18)
C1 N1 C5 C4 -2.6(3)
O1 C1 C2 C3 -177.3(2)
N1 C1 C2 C3 2.0(3)
O1 C1 C2 O2 3.7(3)
N1 C1 C2 O2 -176.97(16)
C4 C3 C2 C1 -2.1(3)
C4 C3 C2 O2 176.75(17)
C2 C3 C4 C6 -179.4(2)
C2 C3 C4 C5 -0.1(3)
N1 C5 C4 C6 -178.29(18)
C9 C5 C4 C6 2.2(3)
N1 C5 C4 C3 2.4(3)
C9 C5 C4 C3 -177.13(18)
N1 C5 C9 O4 -5.1(3)
C4 C5 C9 O4 174.46(17)
N1 C5 C9 C8 178.93(17)
C4 C5 C9 C8 -1.6(3)
C7 C6 C4 C5 -1.1(3)
C7 C6 C4 C3 178.2(2)
C4 C6 C7 C8 -0.7(3)
C9 C8 O3 C11 178.7(2)
C7 C8 O3 C11 -2.2(4)
O3 C8 C7 C6 -177.6(2)
C9 C8 C7 C6 1.4(3)
O3 C8 C9 O4 3.0(3)
C7 C8 C9 O4 -176.09(19)
O3 C8 C9 C5 178.85(17)
C7 C8 C9 C5 -0.3(3)

loop_
_cod_related_entry_id
_cod_related_entry_database
_cod_related_entry_code
1 ChemSpider 9790231
